data_7212794
loop_
_publ_author_name
'Wang, Xiu-Jian'
'Huang, Ting-Hong'
'Tang, Lin-Hua'
'Cen, Zhong-Min'
'Ni, Qing-Ling'
'Gui, Liu-Cheng'
'Jiang, Xuan-Feng'
'Liu, Hong-Ke'

_publ_section_title
;
 Synthesis and structures of helical and meso-helical coordination
 polymers directed by the conformation restriction of flexible/angular
 pyridine-containing ligands
;
_journal_issue 12
_journal_name_full CrystEngComm
_journal_page_first 4356
_journal_paper_doi 10.1039/c0ce00110d
_journal_volume 12
_journal_year 2010
_chemical_formula_sum 'C54 H42 Cl6 Hg3 N6 O14'
_chemical_formula_weight 1813.41
_chemical_name_systematic
;
?
;
_space_group_IT_number 13
_symmetry_cell_setting monoclinic
_symmetry_space_group_name_Hall '-P 2yc'
_symmetry_space_group_name_H-M 'P 1 2/c 1'
_atom_sites_solution_hydrogens geom
_atom_sites_solution_primary direct
_atom_sites_solution_secondary difmap
_audit_creation_method SHELXL-97
_cell_angle_alpha 90.00
_cell_angle_beta 120.00
_cell_angle_gamma 90.00
_cell_formula_units_Z 2
_cell_length_a 25.323(4)
_cell_length_b 4.8988(8)
_cell_length_c 33.300(4)
_cell_measurement_temperature 293(2)
_cell_volume 3577.5(9)
_computing_structure_refinement 'SHELXL-97 (Sheldrick, 1997)'
_computing_structure_solution 'SHELXS-97 (Sheldrick, 1990)'
_diffrn_ambient_temperature 293(2)
_diffrn_measured_fraction_theta_full 0.917
_diffrn_measured_fraction_theta_max 0.917
_diffrn_radiation_monochromator graphite
_diffrn_radiation_source 'fine-focus sealed tube'
_diffrn_radiation_type MoK\a
_diffrn_radiation_wavelength 0.71073
_diffrn_reflns_av_R_equivalents 0.1497
_diffrn_reflns_av_sigmaI/netI 0.1307
_diffrn_reflns_limit_h_max 28
_diffrn_reflns_limit_h_min -28
_diffrn_reflns_limit_k_max 5
_diffrn_reflns_limit_k_min -5
_diffrn_reflns_limit_l_max 38
_diffrn_reflns_limit_l_min -38
_diffrn_reflns_number 19185
_diffrn_reflns_theta_full 24.00
_diffrn_reflns_theta_max 24.00
_diffrn_reflns_theta_min 3.25
_exptl_absorpt_coefficient_mu 6.702
_exptl_absorpt_correction_T_max 0.8242
_exptl_absorpt_correction_T_min 0.1283
_exptl_absorpt_correction_type multi-scan
_exptl_crystal_colour colorless
_exptl_crystal_density_diffrn 1.683
_exptl_crystal_density_method 'not measured'
_exptl_crystal_description needle
_exptl_crystal_F_000 1724
_exptl_crystal_size_max 0.52
_exptl_crystal_size_mid 0.05
_exptl_crystal_size_min 0.03
_refine_diff_density_max 2.978
_refine_diff_density_min -1.844
_refine_diff_density_rms 0.261
_refine_ls_extinction_coef 0.0023(5)
_refine_ls_extinction_expression Fc^*^=kFc[1+0.001xFc^2^\l^3^/sin(2\q)]^-1/4^
_refine_ls_extinction_method SHELXL
_refine_ls_goodness_of_fit_ref 1.015
_refine_ls_hydrogen_treatment constr
_refine_ls_matrix_type full
_refine_ls_number_parameters 346
_refine_ls_number_reflns 5182
_refine_ls_number_restraints 12
_refine_ls_restrained_S_all 1.014
_refine_ls_R_factor_all 0.1584
_refine_ls_R_factor_gt 0.0992
_refine_ls_shift/su_max 0.001
_refine_ls_shift/su_mean 0.000
_refine_ls_structure_factor_coef Fsqd
_refine_ls_weighting_details 'calc w=1/[\s^2^(Fo^2^)+(0.1803P)^2^+0.0000P] where P=(Fo^2^+2Fc^2^)/3'
_refine_ls_weighting_scheme calc
_refine_ls_wR_factor_gt 0.2657
_refine_ls_wR_factor_ref 0.3070
_reflns_number_gt 2875
_reflns_number_total 5182
_reflns_threshold_expression >2sigma(I)
_cod_data_source_file c0ce00110d.txt
_cod_data_source_block 4
_cod_original_sg_symbol_H-M 'P 2/c'
_cod_database_code 7212794

loop_
_symmetry_equiv_pos_as_xyz
'x, y, z'
'-x, y, -z+1/2'
'-x, -y, -z'
'x, -y, z-1/2'

loop_
_atom_site_label
_atom_site_type_symbol
_atom_site_fract_x
_atom_site_fract_y
_atom_site_fract_z
_atom_site_U_iso_or_equiv
_atom_site_adp_type
_atom_site_occupancy
_atom_site_symmetry_multiplicity
_atom_site_calc_flag
_atom_site_refinement_flags
Hg1 Hg 0.0000 1.5675(3) 0.2500 0.0921(6) Uani 1 2 d S
Hg2 Hg 0.36646(5) 1.1401(2) 0.60655(3) 0.0700(5) Uani 1 1 d .
Cl1 Cl -0.0597(4) 1.6725(16) 0.1706(3) 0.102(2) Uiso 1 1 d .
Cl2 Cl 0.4660(3) 1.3160(12) 0.65789(19) 0.0735(16) Uani 1 1 d .
Cl3 Cl 0.2609(3) 1.2308(15) 0.5524(2) 0.0858(19) Uani 1 1 d .
O1 O 0.4351(8) -0.079(4) 0.4287(6) 0.078(5) Uani 1 1 d .
O2 O 0.3902(7) 0.272(3) 0.4407(5) 0.072(4) Uani 1 1 d .
O3 O 0.2272(8) 0.563(3) 0.2886(5) 0.072(4) Uani 1 1 d .
O4 O 0.3247(8) -0.157(3) 0.2532(5) 0.079(5) Uani 1 1 d .
N1 N 0.3943(11) 0.833(3) 0.5638(6) 0.067(5) Uani 1 1 d .
N2 N 0.0695(10) 1.245(5) 0.2460(8) 0.088(7) Uani 1 1 d .
N3 N 0.3605(10) -0.833(4) 0.1614(5) 0.070(6) Uani 1 1 d .
C1 C 0.3560(11) 0.147(4) 0.3638(7) 0.064(5) Uani 1 1 d U
C2 C 0.3104(10) 0.339(5) 0.3492(7) 0.065(5) Uani 1 1 d U
H2A H 0.3050 0.4420 0.3703 0.078 Uiso 1 1 calc R
C3 C 0.2723(11) 0.372(5) 0.3010(8) 0.073(6) Uani 1 1 d U
C4 C 0.2747(11) 0.206(4) 0.2684(7) 0.064(5) Uani 1 1 d U
H4A H 0.2459 0.2155 0.2370 0.077 Uiso 1 1 calc R
C5 C 0.3267(11) 0.009(5) 0.2871(7) 0.065(5) Uani 1 1 d U
C6 C 0.3606(10) -0.011(5) 0.3309(7) 0.061(5) Uani 1 1 d U
H6A H 0.3911 -0.1432 0.3420 0.073 Uiso 1 1 calc R
C7 C 0.3987(12) 0.092(5) 0.4133(8) 0.063(6) Uani 1 1 d .
C8 C 0.4335(11) 0.239(5) 0.4903(7) 0.068(6) Uani 1 1 d .
H8A H 0.4750 0.2648 0.4966 0.082 Uiso 1 1 calc R
H8B H 0.4301 0.0586 0.5007 0.082 Uiso 1 1 calc R
C9 C 0.4174(11) 0.453(5) 0.5144(8) 0.063(6) Uani 1 1 d .
C10 C 0.3592(11) 0.536(5) 0.4981(7) 0.072(7) Uani 1 1 d .
H10A H 0.3280 0.4655 0.4705 0.087 Uiso 1 1 calc R
C11 C 0.3460(15) 0.730(6) 0.5231(9) 0.094(9) Uani 1 1 d .
H11A H 0.3061 0.7864 0.5127 0.112 Uiso 1 1 calc R
C12 C 0.4491(11) 0.748(7) 0.5785(9) 0.085(8) Uani 1 1 d .
H12A H 0.4806 0.8145 0.6064 0.102 Uiso 1 1 calc R
C13 C 0.4613(11) 0.567(5) 0.5546(7) 0.064(6) Uani 1 1 d .
H13A H 0.5017 0.5162 0.5658 0.077 Uiso 1 1 calc R
C14 C 0.1849(12) 0.622(4) 0.2426(8) 0.073(7) Uani 1 1 d .
H14A H 0.1614 0.4599 0.2269 0.087 Uiso 1 1 calc R
H14B H 0.2053 0.6863 0.2263 0.087 Uiso 1 1 calc R
C15 C 0.1444(15) 0.837(5) 0.2438(10) 0.092(8) Uani 1 1 d .
C16 C 0.1553(12) 0.968(6) 0.2842(10) 0.094(9) Uani 1 1 d .
H16A H 0.1895 0.9240 0.3124 0.113 Uiso 1 1 calc R
C17 C 0.1141(13) 1.168(5) 0.2821(10) 0.081(7) Uani 1 1 d .
H17A H 0.1210 1.2463 0.3098 0.097 Uiso 1 1 calc R
C18 C 0.0527(15) 1.139(6) 0.2028(12) 0.104(10) Uani 1 1 d .
H18A H 0.0164 1.1884 0.1764 0.125 Uiso 1 1 calc R
C19 C 0.0948(13) 0.945(7) 0.2007(10) 0.096(9) Uani 1 1 d .
H19A H 0.0900 0.8912 0.1723 0.116 Uiso 1 1 calc R
C20 C 0.3750(9) -0.319(4) 0.2686(7) 0.054(5) Uani 1 1 d .
H20A H 0.3797 -0.4306 0.2943 0.064 Uiso 1 1 calc R
H20B H 0.4112 -0.2074 0.2794 0.064 Uiso 1 1 calc R
C21 C 0.3671(12) -0.503(4) 0.2285(8) 0.065(6) Uani 1 1 d .
C22 C 0.3188(13) -0.501(5) 0.1843(8) 0.078(8) Uani 1 1 d .
H22A H 0.2867 -0.3809 0.1765 0.093 Uiso 1 1 calc R
C23 C 0.3171(9) -0.666(5) 0.1528(7) 0.056(5) Uani 1 1 d .
H23A H 0.2833 -0.6621 0.1231 0.067 Uiso 1 1 calc R
C24 C 0.4100(15) -0.840(5) 0.2049(10) 0.090(9) Uani 1 1 d .
H24A H 0.4407 -0.9654 0.2111 0.108 Uiso 1 1 calc R
C25 C 0.4166(11) -0.672(5) 0.2396(7) 0.067(6) Uani 1 1 d .
H25A H 0.4517 -0.6706 0.2686 0.080 Uiso 1 1 calc R
O5 O 0.1065(12) 1.151(5) 0.5134(10) 0.149(9) Uiso 1 1 d .
O6 O 0.2347(15) 0.941(7) 0.4101(12) 0.186(12) Uiso 1 1 d .
C26 C 0.1919(19) 1.167(8) 0.4201(14) 0.150(15) Uiso 1 1 d .
C27 C 0.164(2) 0.790(10) 0.6380(18) 0.176(18) Uiso 1 1 d .
O7 O 0.152(3) 1.032(16) 0.598(3) 0.40(3) Uiso 1 1 d .

loop_
_atom_site_aniso_label
_atom_site_aniso_U_11
_atom_site_aniso_U_22
_atom_site_aniso_U_33
_atom_site_aniso_U_23
_atom_site_aniso_U_13
_atom_site_aniso_U_12
Hg1 0.0925(11) 0.0907(12) 0.1117(13) 0.000 0.0650(10) 0.000
Hg2 0.0943(8) 0.0811(7) 0.0532(6) 0.0044(4) 0.0508(5) 0.0059(5)
Cl2 0.098(4) 0.077(4) 0.059(3) -0.003(3) 0.050(3) -0.015(3)
Cl3 0.100(5) 0.105(5) 0.059(4) 0.002(3) 0.045(3) 0.014(4)
O1 0.106(13) 0.076(11) 0.068(10) 0.010(8) 0.056(10) 0.021(10)
O2 0.099(11) 0.073(10) 0.056(9) -0.016(8) 0.049(8) -0.008(9)
O3 0.093(12) 0.072(10) 0.063(10) 0.009(8) 0.047(9) 0.015(9)
O4 0.092(12) 0.098(12) 0.062(10) -0.008(9) 0.051(9) 0.003(10)
N1 0.120(17) 0.052(10) 0.051(11) -0.006(9) 0.058(11) -0.021(11)
N2 0.077(14) 0.091(15) 0.066(14) -0.013(12) 0.014(12) -0.023(13)
N3 0.110(16) 0.070(12) 0.030(9) 0.010(9) 0.035(10) -0.014(12)
C1 0.092(15) 0.069(13) 0.041(9) 0.010(9) 0.039(10) 0.006(10)
C2 0.063(13) 0.093(15) 0.055(8) -0.007(10) 0.042(9) -0.003(9)
C3 0.067(14) 0.108(18) 0.056(9) 0.008(10) 0.041(9) 0.008(12)
C4 0.090(14) 0.057(13) 0.046(9) 0.003(8) 0.033(10) -0.011(9)
C5 0.104(16) 0.062(13) 0.048(8) -0.012(9) 0.052(10) -0.018(10)
C6 0.061(13) 0.072(13) 0.055(9) 0.001(9) 0.033(9) 0.004(10)
C7 0.097(18) 0.051(13) 0.052(13) 0.000(10) 0.045(13) 0.007(13)
C8 0.102(17) 0.079(14) 0.040(12) 0.008(10) 0.047(12) 0.016(14)
C9 0.079(16) 0.071(14) 0.058(14) 0.018(11) 0.050(13) 0.031(13)
C10 0.080(16) 0.087(16) 0.042(12) 0.003(11) 0.025(11) 0.029(14)
C11 0.14(3) 0.11(2) 0.071(17) -0.009(16) 0.082(18) -0.008(19)
C12 0.055(14) 0.14(2) 0.062(16) 0.017(16) 0.035(12) 0.009(16)
C13 0.067(14) 0.093(17) 0.039(12) 0.003(11) 0.032(11) 0.039(13)
C14 0.101(19) 0.052(13) 0.075(16) 0.009(12) 0.052(15) 0.017(13)
C15 0.13(2) 0.077(17) 0.083(19) -0.004(15) 0.066(18) -0.015(17)
C16 0.074(17) 0.11(2) 0.10(2) -0.027(18) 0.043(15) -0.002(16)
C17 0.11(2) 0.069(16) 0.073(17) -0.005(13) 0.054(17) 0.006(15)
C18 0.09(2) 0.11(2) 0.12(3) -0.014(19) 0.052(19) -0.048(19)
C19 0.082(19) 0.15(3) 0.072(18) 0.008(17) 0.047(16) 0.005(19)
C20 0.050(11) 0.073(14) 0.048(11) 0.022(10) 0.032(9) 0.028(11)
C21 0.112(19) 0.043(12) 0.079(17) 0.006(11) 0.078(16) -0.010(13)
C22 0.14(2) 0.049(13) 0.061(15) 0.008(12) 0.067(16) 0.027(15)
C23 0.048(12) 0.074(15) 0.054(13) 0.027(12) 0.032(10) 0.015(11)
C24 0.15(3) 0.075(16) 0.10(2) 0.044(15) 0.10(2) 0.046(16)
C25 0.080(15) 0.077(16) 0.045(12) -0.021(11) 0.033(11) 0.003(13)

loop_
_atom_type_symbol
_atom_type_description
_atom_type_scat_dispersion_real
_atom_type_scat_dispersion_imag
_atom_type_scat_source
C C 0.0033 0.0016 'International Tables Vol C Tables 4.2.6.8 and 6.1.1.4'
H H 0.0000 0.0000 'International Tables Vol C Tables 4.2.6.8 and 6.1.1.4'
Cl Cl 0.1484 0.1585 'International Tables Vol C Tables 4.2.6.8 and 6.1.1.4'
Hg Hg -2.3894 9.2266 'International Tables Vol C Tables 4.2.6.8 and 6.1.1.4'
N N 0.0061 0.0033 'International Tables Vol C Tables 4.2.6.8 and 6.1.1.4'
O O 0.0106 0.0060 'International Tables Vol C Tables 4.2.6.8 and 6.1.1.4'

loop_
_geom_angle_atom_site_label_1
_geom_angle_atom_site_label_2
_geom_angle_atom_site_label_3
_geom_angle
_geom_angle_site_symmetry_1
_geom_angle_site_symmetry_3
Cl1 Hg1 Cl1 154.8(4) 2 .
Cl1 Hg1 N2 99.1(6) 2 2
Cl1 Hg1 N2 97.4(6) . 2
Cl1 Hg1 N2 97.4(6) 2 .
Cl1 Hg1 N2 99.1(6) . .
N2 Hg1 N2 98.5(11) 2 .
Cl2 Hg2 Cl3 148.2(3) . .
Cl2 Hg2 N1 97.6(6) . .
Cl3 Hg2 N1 102.5(6) . .
Cl2 Hg2 N3 97.2(5) . 4_556
Cl3 Hg2 N3 102.4(6) . 4_556
N1 Hg2 N3 101.9(6) . 4_556
C7 O2 C8 113.9(18) . .
C3 O3 C14 122.6(18) . .
C20 O4 C5 113.0(18) . .
C12 N1 C11 121(2) . .
C12 N1 Hg2 123.7(17) . .
C11 N1 Hg2 115.3(18) . .
C17 N2 C18 124(3) . .
C17 N2 Hg1 119(2) . .
C18 N2 Hg1 116.7(19) . .
C23 N3 C24 119(2) . .
C23 N3 Hg2 126.4(14) . 4
C24 N3 Hg2 114.4(17) . 4
C2 C1 C6 119(2) . .
C2 C1 C7 122(2) . .
C6 C1 C7 118(2) . .
C1 C2 C3 117(2) . .
C1 C2 H2A 121.4 . .
C3 C2 H2A 121.4 . .
O3 C3 C4 122(2) . .
O3 C3 C2 114(2) . .
C4 C3 C2 124(2) . .
C3 C4 C5 115(2) . .
C3 C4 H4A 122.3 . .
C5 C4 H4A 122.3 . .
C6 C5 O4 129(2) . .
C6 C5 C4 118(2) . .
O4 C5 C4 112.1(19) . .
C5 C6 C1 126(2) . .
C5 C6 H6A 117.1 . .
C1 C6 H6A 117.1 . .
O1 C7 O2 122(2) . .
O1 C7 C1 127(2) . .
O2 C7 C1 111(2) . .
O2 C8 C9 106.1(18) . .
O2 C8 H8A 110.5 . .
C9 C8 H8A 110.5 . .
O2 C8 H8B 110.5 . .
C9 C8 H8B 110.5 . .
H8A C8 H8B 108.7 . .
C10 C9 C13 117(2) . .
C10 C9 C8 122(2) . .
C13 C9 C8 121(2) . .
C9 C10 C11 120(2) . .
C9 C10 H10A 120.0 . .
C11 C10 H10A 120.0 . .
N1 C11 C10 118(3) . .
N1 C11 H11A 121.1 . .
C10 C11 H11A 121.1 . .
N1 C12 C13 121(2) . .
N1 C12 H12A 119.4 . .
C13 C12 H12A 119.4 . .
C12 C13 C9 123(2) . .
C12 C13 H13A 118.5 . .
C9 C13 H13A 118.5 . .
O3 C14 C15 106(2) . .
O3 C14 H14A 110.5 . .
C15 C14 H14A 110.5 . .
O3 C14 H14B 110.5 . .
C15 C14 H14B 110.5 . .
H14A C14 H14B 108.7 . .
C16 C15 C19 116(3) . .
C16 C15 C14 123(3) . .
C19 C15 C14 120(3) . .
C15 C16 C17 119(3) . .
C15 C16 H16A 120.3 . .
C17 C16 H16A 120.3 . .
N2 C17 C16 124(3) . .
N2 C17 H17A 118.0 . .
C16 C17 H17A 118.0 . .
N2 C18 C19 116(3) . .
N2 C18 H18A 121.9 . .
C19 C18 H18A 121.9 . .
C18 C19 C15 119(3) . .
C18 C19 H19A 120.5 . .
C15 C19 H19A 120.5 . .
O4 C20 C21 108.8(17) . .
O4 C20 H20A 109.9 . .
C21 C20 H20A 109.9 . .
O4 C20 H20B 109.9 . .
C21 C20 H20B 109.9 . .
H20A C20 H20B 108.3 . .
C22 C21 C25 120(2) . .
C22 C21 C20 126(2) . .
C25 C21 C20 114(2) . .
C23 C22 C21 121(2) . .
C23 C22 H22A 119.6 . .
C21 C22 H22A 119.6 . .
N3 C23 C22 122(2) . .
N3 C23 H23A 118.9 . .
C22 C23 H23A 118.9 . .
C25 C24 N3 123(2) . .
C25 C24 H24A 118.5 . .
N3 C24 H24A 118.5 . .
C24 C25 C21 115(2) . .
C24 C25 H25A 122.4 . .
C21 C25 H25A 122.4 . .

loop_
_geom_bond_atom_site_label_1
_geom_bond_atom_site_label_2
_geom_bond_distance
_geom_bond_site_symmetry_2
Hg1 Cl1 2.356(8) 2
Hg1 Cl1 2.356(8) .
Hg1 N2 2.42(3) 2
Hg1 N2 2.42(3) .
Hg2 Cl2 2.389(6) .
Hg2 Cl3 2.402(7) .
Hg2 N1 2.407(19) .
Hg2 N3 2.43(2) 4_556
O1 C7 1.16(2) .
O2 C7 1.36(3) .
O2 C8 1.46(2) .
O3 C3 1.37(3) .
O3 C14 1.39(3) .
O4 C20 1.36(2) .
O4 C5 1.37(2) .
N1 C12 1.29(3) .
N1 C11 1.39(3) .
N2 C17 1.23(3) .
N2 C18 1.39(4) .
N3 C23 1.28(3) .
N3 C24 1.36(3) .
N3 Hg2 2.43(2) 4
C1 C2 1.38(3) .
C1 C6 1.39(3) .
C1 C7 1.48(3) .
C2 C3 1.41(3) .
C2 H2A 0.9300 .
C3 C4 1.38(3) .
C4 C5 1.49(3) .
C4 H4A 0.9300 .
C5 C6 1.27(3) .
C6 H6A 0.9300 .
C8 C9 1.49(3) .
C8 H8A 0.9700 .
C8 H8B 0.9700 .
C9 C10 1.36(3) .
C9 C13 1.36(3) .
C10 C11 1.41(3) .
C10 H10A 0.9300 .
C11 H11A 0.9300 .
C12 C13 1.33(3) .
C12 H12A 0.9300 .
C13 H13A 0.9300 .
C14 C15 1.48(4) .
C14 H14A 0.9700 .
C14 H14B 0.9700 .
C15 C16 1.39(4) .
C15 C19 1.45(4) .
C16 C17 1.41(3) .
C16 H16A 0.9300 .
C17 H17A 0.9300 .
C18 C19 1.45(4) .
C18 H18A 0.9300 .
C19 H19A 0.9300 .
C20 C21 1.54(3) .
C20 H20A 0.9700 .
C20 H20B 0.9700 .
C21 C22 1.36(3) .
C21 C25 1.39(3) .
C22 C23 1.31(3) .
C22 H22A 0.9300 .
C23 H23A 0.9300 .
C24 C25 1.36(3) .
C24 H24A 0.9300 .
C25 H25A 0.9300 .
O6 C26 1.69(5) .
C27 O7 1.70(8) .
